data_7160982
loop_
_publ_author_name
'Chen, Lin'
'Xu, Shuang'
'Chen, Zhiming'

_publ_section_title
;
 Aryne-involved &#x3b1;-C(sp<sup>3</sup>)-H arylation of
 4-aminopyrazolones <i>via</i> two distinct systems: dual phase-transfer
 catalysis and ultraviolet photochemistry.
;
_journal_issue 11
_journal_name_full 'Organic &amp; biomolecular chemistry'
_journal_page_first 2261
_journal_page_last 2269
_journal_paper_doi 10.1039/d5ob01838b
_journal_volume 24
_journal_year 2026
_chemical_formula_moiety 'C24 H21 N3 O3'
_chemical_formula_sum 'C24 H21 N3 O3'
_chemical_formula_weight 399.44
_space_group_crystal_system monoclinic
_space_group_IT_number 14
_space_group_name_Hall '-P 2yn'
_space_group_name_H-M_alt 'P 1 21/n 1'
_atom_sites_solution_hydrogens mixed
_atom_sites_solution_primary direct
_audit_creation_date 2024-06-22
_audit_creation_method
;
Olex2 1.5-beta
(compiled 2022.04.07 svn.rca3783a0 for OlexSys, GUI svn.r6439)
;
_audit_update_record
;
2025-02-06 deposited with the CCDC.	2026-02-16 downloaded from the CCDC.
;
_cell_angle_alpha 90
_cell_angle_beta 101.723(3)
_cell_angle_gamma 90
_cell_formula_units_Z 4
_cell_length_a 9.2783(3)
_cell_length_b 13.2651(4)
_cell_length_c 17.3247(5)
_cell_measurement_reflns_used 10150
_cell_measurement_temperature 127(30)
_cell_measurement_theta_max 72.6720
_cell_measurement_theta_min 3.3340
_cell_volume 2087.81(11)
_computing_cell_refinement 'CrysAlisPro 1.171.43.92a (Rigaku OD, 2023)'
_computing_data_collection 'CrysAlisPro system (CCD 43.92a 64-bit (release 05-10-2023))'
_computing_data_reduction 'CrysAlisPro 1.171.43.92a (Rigaku OD, 2023)'
_computing_molecular_graphics 'Olex2 1.5-beta (Dolomanov et al., 2009)'
_computing_publication_material 'Olex2 1.5-beta (Dolomanov et al., 2009)'
_computing_structure_refinement 'SHELXL 2018/3 (Sheldrick, 2015)'
_computing_structure_solution 'SHELXS  (Sheldrick, 2008)'
_diffrn_ambient_environment N~2~
_diffrn_ambient_temperature 127(30)
_diffrn_detector 'Hybrid Pixel Array Detector'
_diffrn_detector_area_resol_mean 10.0000
_diffrn_detector_type HyPix
_diffrn_measured_fraction_theta_full 0.995
_diffrn_measured_fraction_theta_max 0.967
_diffrn_measurement_details
;
List of Runs (angles in degrees, time in seconds):

  # Type    Start    End  Width  t~exp~   \w     \q     \k     \f   Frames
#--------------------------------------------------------------------------
  1  \w     73.00 107.00   0.50    0.10    --   99.00-101.00-120.00   68
  2  \w     34.00  69.00   0.50    0.10    --   99.00-125.00-150.00   70
  3  \w    -12.00  30.00   0.50    0.05    --   45.87-101.00-120.00   84
  4  \w     34.00  64.00   0.50    0.10    --   99.00-125.00  90.00   60
  5  \w     71.00 111.00   0.50    0.10    --   99.00-125.00  90.00   80
  6  \w     35.00  70.00   0.50    0.10    --   99.00 -61.00  60.00   70
  7  \w     27.00  53.00   0.50    0.10    --   99.00 -45.00 150.00   52
  8  \w     28.00  53.00   0.50    0.10    --   99.00 -45.00   0.00   50
  9  \w     28.00  53.00   0.50    0.10    --   99.00 -45.00  30.00   50
 10  \w     27.00  52.00   0.50    0.10    --   99.00 -45.00 -90.00   50
 11  \w     27.00  53.00   0.50    0.10    --   99.00 -45.00-120.00   52
 12  \w     27.00  53.00   0.50    0.10    --   99.00 -45.00-150.00   52
 13  \w    -29.00  28.00   0.50    0.05    --   45.87 -19.00-120.00  114
 14  \w    -16.00  44.00   0.50    0.05    --   45.87 -37.00 120.00  120
 15  \w    124.00 170.00   0.50    0.10    --   99.00 101.00 -16.00   92
 16  \w    -67.00 -27.00   0.50    0.10    --  -99.00  61.00 150.00   80
 17  \w    -59.00 -34.00   0.50    0.10    --  -99.00  61.00  90.00   50
 18  \w    -54.00 -26.00   0.50    0.10    --  -99.00  61.00   0.00   56
 19  \w    -67.00 -39.00   0.50    0.10    --  -99.00  61.00 -30.00   56
 20  \w    -70.00  17.00   0.50    0.05    --  -45.87 101.00 -16.00  174
 21  \w   -102.00 -45.00   0.50    0.10    --  -99.00 101.00 -16.00  114
 22  \w    -87.00 -33.00   0.50    0.10    --  -99.00 125.00-120.00  108
 23  \w    -71.00 -44.00   0.50    0.10    --  -99.00 125.00-150.00   54
 24  \w   -102.00 -74.00   0.50    0.10    --  -99.00 125.00-150.00   56
 25  \w   -173.00-105.00   0.50    0.10    --  -99.00 -30.00  90.00  136
 26  \w   -149.00-100.00   0.50    0.10    --  -99.00-101.00-120.00   98
;
_diffrn_measurement_device 'four-circle diffractometer'
_diffrn_measurement_device_type 'XtaLAB Synergy R, DW system, HyPix'
_diffrn_measurement_method '\w scans'
_diffrn_orient_matrix_type 'CrysAlisPro convention (1999,Acta A55,543-557)'
_diffrn_orient_matrix_UB_11 -0.1008643000
_diffrn_orient_matrix_UB_12 0.0425575000
_diffrn_orient_matrix_UB_13 0.0526515000
_diffrn_orient_matrix_UB_21 -0.0767655000
_diffrn_orient_matrix_UB_22 -0.1032264000
_diffrn_orient_matrix_UB_23 -0.0012853000
_diffrn_orient_matrix_UB_31 0.1126466000
_diffrn_orient_matrix_UB_32 -0.0320512000
_diffrn_orient_matrix_UB_33 0.0739450000
_diffrn_radiation_monochromator mirror
_diffrn_radiation_probe x-ray
_diffrn_radiation_type 'Cu K\a'
_diffrn_radiation_wavelength 1.54184
_diffrn_reflns_av_R_equivalents 0.0471
_diffrn_reflns_av_unetI/netI 0.0379
_diffrn_reflns_Laue_measured_fraction_full 0.995
_diffrn_reflns_Laue_measured_fraction_max 0.967
_diffrn_reflns_limit_h_max 11
_diffrn_reflns_limit_h_min -11
_diffrn_reflns_limit_k_max 16
_diffrn_reflns_limit_k_min -15
_diffrn_reflns_limit_l_max 21
_diffrn_reflns_limit_l_min -14
_diffrn_reflns_number 14210
_diffrn_reflns_point_group_measured_fraction_full 0.995
_diffrn_reflns_point_group_measured_fraction_max 0.967
_diffrn_reflns_theta_full 67.684
_diffrn_reflns_theta_max 73.010
_diffrn_reflns_theta_min 4.231
_diffrn_source 'Rotating-anode X-ray tube'
_diffrn_source_type 'Rigaku (Cu) X-ray Source'
_exptl_absorpt_coefficient_mu 0.690
_exptl_absorpt_correction_T_max 1.00000
_exptl_absorpt_correction_T_min 0.54758
_exptl_absorpt_correction_type multi-scan
_exptl_absorpt_process_details
;
CrysAlisPro 1.171.43.92a (Rigaku Oxford Diffraction, 2023)
Empirical absorption correction using spherical harmonics,
implemented in SCALE3 ABSPACK scaling algorithm.
;
_exptl_crystal_colour 'clear light colourless'
_exptl_crystal_density_diffrn 1.271
_exptl_crystal_description block
_exptl_crystal_F_000 840
_exptl_crystal_size_max 0.16
_exptl_crystal_size_mid 0.13
_exptl_crystal_size_min 0.11
_refine_diff_density_max 0.388
_refine_diff_density_min -0.300
_refine_diff_density_rms 0.061
_refine_ls_extinction_coef 0.0052(6)
_refine_ls_extinction_expression Fc^*^=kFc[1+0.001xFc^2^\l^3^/sin(2\q)]^-1/4^
_refine_ls_extinction_method 'SHELXL-2018/3 (Sheldrick 2018)'
_refine_ls_goodness_of_fit_ref 1.081
_refine_ls_hydrogen_treatment mixed
_refine_ls_matrix_type full
_refine_ls_number_parameters 277
_refine_ls_number_reflns 4048
_refine_ls_number_restraints 0
_refine_ls_restrained_S_all 1.081
_refine_ls_R_factor_all 0.0512
_refine_ls_R_factor_gt 0.0458
_refine_ls_shift/su_max 0.000
_refine_ls_shift/su_mean 0.000
_refine_ls_structure_factor_coef Fsqd
_refine_ls_weighting_details 'w=1/[\s^2^(Fo^2^)+(0.1025P)^2^+0.6074P] where P=(Fo^2^+2Fc^2^)/3'
_refine_ls_weighting_scheme calc
_refine_ls_wR_factor_gt 0.1498
_refine_ls_wR_factor_ref 0.1599
_reflns_Friedel_coverage 0.000
_reflns_number_gt 3621
_reflns_number_total 4048
_reflns_threshold_expression 'I > 2\s(I)'
_cod_data_source_file d5ob01838b2.cif
_cod_data_source_block chenl-0620
_cod_depositor_comments 'Adding full bibliography for 7160982.cif.'
_cod_database_code 7160982
_shelx_shelxl_version_number 2018/3
_shelx_space_group_comment
;
The symmetry employed for this shelxl refinement is uniquely defined
by the following loop, which should always be used as a source of
symmetry information in preference to the above space-group names.
They are only intended as comments.
;
_olex2_refinement_description
;
1. Fixed Uiso
 At 1.2 times of:
  All C(H) groups, All C(H,H) groups
 At 1.5 times of:
  All C(H,H,H) groups
2.a Secondary CH2 refined with riding coordinates:
 C23(H23A,H23B)
2.b Aromatic/amide H refined with riding coordinates:
 C2(H2), C3(H3A), C4(H4), C5(H5), C6(H6), C11(H11), C12(H12), C13(H13),
 C14(H14), C15(H15), C17(H17), C18(H18), C19(H19), C20(H20), C21(H21)
2.c Idealised Me refined as rotating group:
 C24(H24A,H24B,H24C)
;
_olex2_submission_special_instructions 'No special instructions were received'
_oxdiff_exptl_absorpt_empirical_details
;
Empirical correction (ABSPACK) includes:
- Absorption correction using spherical harmonics
- Frame scaling
;
_oxdiff_exptl_absorpt_empirical_full_max 2.005
_oxdiff_exptl_absorpt_empirical_full_min 0.488

loop_
_space_group_symop_operation_xyz
'x, y, z'
'-x+1/2, y+1/2, -z+1/2'
'-x, -y, -z'
'x-1/2, -y-1/2, z-1/2'

loop_
_atom_site_label
_atom_site_type_symbol
_atom_site_fract_x
_atom_site_fract_y
_atom_site_fract_z
_atom_site_U_iso_or_equiv
_atom_site_adp_type
_atom_site_occupancy
_atom_site_site_symmetry_order
_atom_site_calc_flag
_atom_site_refinement_flags_posn
_atom_site_refinement_flags_adp
_atom_site_refinement_flags_occupancy
_atom_site_disorder_assembly
_atom_site_disorder_group
O1 O 0.54672(12) 0.50010(8) 0.24921(7) 0.0260(3) Uani 1 1 d . . . . .
O2 O 0.78963(12) 0.51491(9) 0.41066(7) 0.0254(3) Uani 1 1 d . . . . .
O3 O 0.66459(13) 0.57576(9) 0.49991(7) 0.0285(3) Uani 1 1 d . . . . .
N1 N 0.79549(14) 0.30714(10) 0.31599(8) 0.0210(3) Uani 1 1 d . . . . .
N2 N 0.72700(14) 0.37693(10) 0.25942(7) 0.0201(3) Uani 1 1 d . . . . .
N3 N 0.57571(14) 0.44516(10) 0.41962(8) 0.0212(3) Uani 1 1 d . . . . .
H3 H 0.496(3) 0.4398(17) 0.4447(13) 0.036(6) Uiso 1 1 d . . . . .
C1 C 0.78216(17) 0.24936(11) 0.44577(9) 0.0215(4) Uani 1 1 d . . . . .
C2 C 0.70233(17) 0.24263(12) 0.50596(9) 0.0241(4) Uani 1 1 d . . . . .
H2 H 0.611130 0.277074 0.500972 0.029 Uiso 1 1 calc R U . . .
C3 C 0.75596(19) 0.18571(14) 0.57307(10) 0.0290(4) Uani 1 1 d . . . . .
H3A H 0.701385 0.181617 0.613799 0.035 Uiso 1 1 calc R U . . .
C4 C 0.8883(2) 0.13509(14) 0.58076(10) 0.0316(4) Uani 1 1 d . . . . .
H4 H 0.924060 0.095718 0.626438 0.038 Uiso 1 1 calc R U . . .
C5 C 0.96904(19) 0.14192(14) 0.52141(11) 0.0314(4) Uani 1 1 d . . . . .
H5 H 1.060145 0.107266 0.526802 0.038 Uiso 1 1 calc R U . . .
C6 C 0.91723(17) 0.19893(13) 0.45461(10) 0.0260(4) Uani 1 1 d . . . . .
H6 H 0.973425 0.203879 0.414636 0.031 Uiso 1 1 calc R U . . .
C7 C 0.72747(16) 0.30838(11) 0.37415(9) 0.0196(3) Uani 1 1 d . . . . .
C8 C 0.59160(16) 0.37511(11) 0.35760(8) 0.0192(3) Uani 1 1 d . . . . .
C9 C 0.61604(16) 0.42961(11) 0.28244(9) 0.0202(3) Uani 1 1 d . . . . .
C10 C 0.44861(17) 0.31378(12) 0.33330(9) 0.0215(3) Uani 1 1 d . . . . .
C11 C 0.31454(18) 0.36464(14) 0.31826(10) 0.0289(4) Uani 1 1 d . . . . .
H11 H 0.312650 0.435954 0.323021 0.035 Uiso 1 1 calc R U . . .
C12 C 0.18396(19) 0.31173(16) 0.29639(11) 0.0364(5) Uani 1 1 d . . . . .
H12 H 0.092773 0.346787 0.286937 0.044 Uiso 1 1 calc R U . . .
C13 C 0.1858(2) 0.20752(16) 0.28823(12) 0.0386(5) Uani 1 1 d . . . . .
H13 H 0.096156 0.171254 0.273309 0.046 Uiso 1 1 calc R U . . .
C14 C 0.3181(2) 0.15727(15) 0.30188(11) 0.0373(5) Uani 1 1 d . . . . .
H14 H 0.319587 0.086077 0.296121 0.045 Uiso 1 1 calc R U . . .
C15 C 0.45009(19) 0.20975(13) 0.32407(10) 0.0284(4) Uani 1 1 d . . . . .
H15 H 0.541045 0.174444 0.332901 0.034 Uiso 1 1 calc R U . . .
C16 C 0.78103(16) 0.38649(12) 0.18875(9) 0.0200(3) Uani 1 1 d . . . . .
C17 C 0.83173(17) 0.30036(12) 0.15697(10) 0.0234(4) Uani 1 1 d . . . . .
H17 H 0.832996 0.237373 0.183201 0.028 Uiso 1 1 calc R U . . .
C18 C 0.88048(18) 0.30743(13) 0.08650(10) 0.0281(4) Uani 1 1 d . . . . .
H18 H 0.914244 0.248797 0.064141 0.034 Uiso 1 1 calc R U . . .
C19 C 0.88023(18) 0.39960(14) 0.04848(10) 0.0285(4) Uani 1 1 d . . . . .
H19 H 0.913665 0.404042 0.000274 0.034 Uiso 1 1 calc R U . . .
C20 C 0.83106(18) 0.48493(13) 0.08113(10) 0.0260(4) Uani 1 1 d . . . . .
H20 H 0.831715 0.548070 0.055333 0.031 Uiso 1 1 calc R U . . .
C21 C 0.78051(17) 0.47920(12) 0.15159(9) 0.0233(4) Uani 1 1 d . . . . .
H21 H 0.746292 0.537832 0.173741 0.028 Uiso 1 1 calc R U . . .
C22 C 0.67602(17) 0.51677(12) 0.44768(9) 0.0217(3) Uani 1 1 d . . . . .
C23 C 0.90242(18) 0.59219(12) 0.43205(10) 0.0259(4) Uani 1 1 d . . . . .
H23A H 0.954697 0.583530 0.487440 0.031 Uiso 1 1 calc R U . . .
H23B H 0.857634 0.660209 0.426057 0.031 Uiso 1 1 calc R U . . .
C24 C 1.0062(2) 0.57923(18) 0.37740(13) 0.0466(6) Uani 1 1 d . . . . .
H24A H 0.953163 0.589178 0.322954 0.070 Uiso 1 1 calc R U . . .
H24B H 1.047847 0.511115 0.383207 0.070 Uiso 1 1 calc R U . . .
H24C H 1.085653 0.628890 0.390110 0.070 Uiso 1 1 calc R U . . .

loop_
_atom_site_aniso_label
_atom_site_aniso_U_11
_atom_site_aniso_U_22
_atom_site_aniso_U_33
_atom_site_aniso_U_23
_atom_site_aniso_U_13
_atom_site_aniso_U_12
O1 0.0261(6) 0.0239(6) 0.0268(6) 0.0026(4) 0.0023(5) 0.0072(4)
O2 0.0216(6) 0.0260(6) 0.0288(6) -0.0070(4) 0.0052(5) -0.0061(4)
O3 0.0327(6) 0.0246(6) 0.0290(6) -0.0089(5) 0.0080(5) -0.0057(5)
N1 0.0189(6) 0.0205(7) 0.0220(7) 0.0019(5) 0.0005(5) 0.0016(5)
N2 0.0201(6) 0.0218(7) 0.0181(6) 0.0010(5) 0.0037(5) 0.0038(5)
N3 0.0191(6) 0.0226(7) 0.0220(6) -0.0054(5) 0.0041(5) -0.0011(5)
C1 0.0202(7) 0.0210(8) 0.0213(8) -0.0010(6) -0.0003(6) -0.0034(6)
C2 0.0228(8) 0.0263(8) 0.0223(8) -0.0004(6) 0.0027(6) -0.0020(6)
C3 0.0305(9) 0.0336(9) 0.0216(8) 0.0027(6) 0.0019(7) -0.0062(7)
C4 0.0326(9) 0.0343(9) 0.0230(8) 0.0083(7) -0.0063(7) -0.0047(7)
C5 0.0217(8) 0.0332(9) 0.0355(9) 0.0063(7) -0.0030(7) 0.0016(7)
C6 0.0202(8) 0.0289(9) 0.0278(8) 0.0026(6) 0.0021(6) -0.0011(6)
C7 0.0169(7) 0.0192(7) 0.0214(7) -0.0022(5) 0.0013(6) -0.0023(5)
C8 0.0185(7) 0.0204(7) 0.0182(7) -0.0018(5) 0.0022(5) -0.0002(6)
C9 0.0192(7) 0.0199(7) 0.0201(7) -0.0030(5) 0.0004(6) -0.0007(6)
C10 0.0196(7) 0.0268(8) 0.0176(7) -0.0028(6) 0.0024(6) -0.0031(6)
C11 0.0209(8) 0.0337(9) 0.0300(9) -0.0074(7) 0.0004(7) 0.0012(6)
C12 0.0185(8) 0.0511(12) 0.0376(10) -0.0103(8) 0.0008(7) -0.0011(7)
C13 0.0273(9) 0.0491(12) 0.0367(10) -0.0072(8) 0.0003(8) -0.0160(8)
C14 0.0388(10) 0.0310(9) 0.0395(10) -0.0053(8) 0.0017(8) -0.0120(8)
C15 0.0253(8) 0.0262(9) 0.0316(9) -0.0040(7) 0.0008(7) -0.0018(7)
C16 0.0153(7) 0.0247(8) 0.0190(7) -0.0018(6) 0.0009(5) -0.0010(6)
C17 0.0215(8) 0.0225(8) 0.0265(8) -0.0008(6) 0.0058(6) -0.0012(6)
C18 0.0266(8) 0.0295(9) 0.0303(9) -0.0051(7) 0.0110(7) 0.0003(6)
C19 0.0261(8) 0.0360(9) 0.0248(8) 0.0000(7) 0.0082(6) -0.0031(7)
C20 0.0236(8) 0.0281(8) 0.0258(8) 0.0046(6) 0.0040(6) -0.0033(6)
C21 0.0223(8) 0.0221(8) 0.0242(8) -0.0011(6) 0.0017(6) -0.0004(6)
C22 0.0216(7) 0.0213(8) 0.0211(7) 0.0002(6) 0.0017(6) -0.0003(6)
C23 0.0230(8) 0.0238(8) 0.0298(8) -0.0015(6) 0.0023(6) -0.0072(6)
C24 0.0403(11) 0.0541(13) 0.0484(12) -0.0102(10) 0.0159(9) -0.0237(9)

loop_
_atom_type_symbol
_atom_type_description
_atom_type_scat_dispersion_real
_atom_type_scat_dispersion_imag
_atom_type_scat_source
C C 0.0181 0.0091 'International Tables Vol C Tables 4.2.6.8 and 6.1.1.4'
H H 0.0000 0.0000 'International Tables Vol C Tables 4.2.6.8 and 6.1.1.4'
N N 0.0311 0.0180 'International Tables Vol C Tables 4.2.6.8 and 6.1.1.4'
O O 0.0492 0.0322 'International Tables Vol C Tables 4.2.6.8 and 6.1.1.4'

loop_
_geom_angle_atom_site_label_1
_geom_angle_atom_site_label_2
_geom_angle_atom_site_label_3
_geom_angle
_geom_angle_site_symmetry_1
_geom_angle_site_symmetry_3
_geom_angle_publ_flag
C22 O2 C23 117.32(12) . . ?
C7 N1 N2 108.21(12) . . ?
N1 N2 C16 118.18(12) . . ?
C9 N2 N1 113.20(13) . . ?
C9 N2 C16 128.60(13) . . ?
C8 N3 H3 120.3(14) . . ?
C22 N3 H3 116.1(14) . . ?
C22 N3 C8 123.45(13) . . ?
C2 C1 C6 119.03(14) . . ?
C2 C1 C7 121.31(14) . . ?
C6 C1 C7 119.66(15) . . ?
C1 C2 H2 119.9 . . ?
C3 C2 C1 120.26(16) . . ?
C3 C2 H2 119.9 . . ?
C2 C3 H3A 119.9 . . ?
C4 C3 C2 120.30(17) . . ?
C4 C3 H3A 119.9 . . ?
C3 C4 H4 120.1 . . ?
C3 C4 C5 119.86(15) . . ?
C5 C4 H4 120.1 . . ?
C4 C5 H5 119.8 . . ?
C6 C5 C4 120.34(16) . . ?
C6 C5 H5 119.8 . . ?
C1 C6 H6 119.9 . . ?
C5 C6 C1 120.20(16) . . ?
C5 C6 H6 119.9 . . ?
N1 C7 C1 120.82(14) . . ?
N1 C7 C8 112.21(13) . . ?
C1 C7 C8 126.96(14) . . ?
N3 C8 C7 116.03(12) . . ?
N3 C8 C9 112.26(12) . . ?
N3 C8 C10 109.23(12) . . ?
C7 C8 C9 99.98(12) . . ?
C7 C8 C10 112.30(12) . . ?
C10 C8 C9 106.40(11) . . ?
O1 C9 N2 127.83(15) . . ?
O1 C9 C8 127.34(14) . . ?
N2 C9 C8 104.74(12) . . ?
C11 C10 C8 118.84(14) . . ?
C15 C10 C8 121.87(14) . . ?
C15 C10 C11 119.28(15) . . ?
C10 C11 H11 119.9 . . ?
C12 C11 C10 120.29(17) . . ?
C12 C11 H11 119.9 . . ?
C11 C12 H12 119.9 . . ?
C11 C12 C13 120.25(17) . . ?
C13 C12 H12 119.9 . . ?
C12 C13 H13 120.2 . . ?
C14 C13 C12 119.58(16) . . ?
C14 C13 H13 120.2 . . ?
C13 C14 H14 119.7 . . ?
C13 C14 C15 120.62(18) . . ?
C15 C14 H14 119.7 . . ?
C10 C15 C14 119.96(16) . . ?
C10 C15 H15 120.0 . . ?
C14 C15 H15 120.0 . . ?
C17 C16 N2 118.36(14) . . ?
C21 C16 N2 120.71(14) . . ?
C21 C16 C17 120.92(15) . . ?
C16 C17 H17 120.4 . . ?
C18 C17 C16 119.29(15) . . ?
C18 C17 H17 120.4 . . ?
C17 C18 H18 119.8 . . ?
C19 C18 C17 120.47(16) . . ?
C19 C18 H18 119.8 . . ?
C18 C19 H19 120.2 . . ?
C20 C19 C18 119.69(16) . . ?
C20 C19 H19 120.2 . . ?
C19 C20 H20 119.7 . . ?
C19 C20 C21 120.69(15) . . ?
C21 C20 H20 119.7 . . ?
C16 C21 C20 118.94(15) . . ?
C16 C21 H21 120.5 . . ?
C20 C21 H21 120.5 . . ?
O2 C22 N3 111.50(13) . . ?
O3 C22 O2 124.28(14) . . ?
O3 C22 N3 124.23(15) . . ?
O2 C23 H23A 110.5 . . ?
O2 C23 H23B 110.5 . . ?
O2 C23 C24 106.27(14) . . ?
H23A C23 H23B 108.7 . . ?
C24 C23 H23A 110.5 . . ?
C24 C23 H23B 110.5 . . ?
C23 C24 H24A 109.5 . . ?
C23 C24 H24B 109.5 . . ?
C23 C24 H24C 109.5 . . ?
H24A C24 H24B 109.5 . . ?
H24A C24 H24C 109.5 . . ?
H24B C24 H24C 109.5 . . ?

loop_
_geom_bond_atom_site_label_1
_geom_bond_atom_site_label_2
_geom_bond_distance
_geom_bond_site_symmetry_2
_geom_bond_publ_flag
O1 C9 1.2120(19) . ?
O2 C22 1.341(2) . ?
O2 C23 1.4581(18) . ?
O3 C22 1.217(2) . ?
N1 N2 1.4030(17) . ?
N1 C7 1.293(2) . ?
N2 C9 1.369(2) . ?
N2 C16 1.420(2) . ?
N3 H3 0.93(2) . ?
N3 C8 1.4506(19) . ?
N3 C22 1.349(2) . ?
C1 C2 1.399(2) . ?
C1 C6 1.401(2) . ?
C1 C7 1.468(2) . ?
C2 H2 0.9500 . ?
C2 C3 1.391(2) . ?
C3 H3A 0.9500 . ?
C3 C4 1.382(3) . ?
C4 H4 0.9500 . ?
C4 C5 1.393(3) . ?
C5 H5 0.9500 . ?
C5 C6 1.384(2) . ?
C6 H6 0.9500 . ?
C7 C8 1.519(2) . ?
C8 C9 1.546(2) . ?
C8 C10 1.540(2) . ?
C10 C11 1.392(2) . ?
C10 C15 1.390(2) . ?
C11 H11 0.9500 . ?
C11 C12 1.385(2) . ?
C12 H12 0.9500 . ?
C12 C13 1.390(3) . ?
C13 H13 0.9500 . ?
C13 C14 1.375(3) . ?
C14 H14 0.9500 . ?
C14 C15 1.393(2) . ?
C15 H15 0.9500 . ?
C16 C17 1.391(2) . ?
C16 C21 1.388(2) . ?
C17 H17 0.9500 . ?
C17 C18 1.389(2) . ?
C18 H18 0.9500 . ?
C18 C19 1.388(3) . ?
C19 H19 0.9500 . ?
C19 C20 1.384(2) . ?
C20 H20 0.9500 . ?
C20 C21 1.396(2) . ?
C21 H21 0.9500 . ?
C23 H23A 0.9900 . ?
C23 H23B 0.9900 . ?
C23 C24 1.491(3) . ?
C24 H24A 0.9800 . ?
C24 H24B 0.9800 . ?
C24 H24C 0.9800 . ?

loop_
_geom_torsion_atom_site_label_1
_geom_torsion_atom_site_label_2
_geom_torsion_atom_site_label_3
_geom_torsion_atom_site_label_4
_geom_torsion
_geom_torsion_site_symmetry_1
_geom_torsion_site_symmetry_2
_geom_torsion_site_symmetry_3
_geom_torsion_site_symmetry_4
_geom_torsion_publ_flag
N1 N2 C9 O1 173.03(14) . . . . ?
N1 N2 C9 C8 -10.46(16) . . . . ?
N1 N2 C16 C17 35.53(19) . . . . ?
N1 N2 C16 C21 -145.71(14) . . . . ?
N1 C7 C8 N3 -132.18(14) . . . . ?
N1 C7 C8 C9 -11.25(15) . . . . ?
N1 C7 C8 C10 101.21(15) . . . . ?
N2 N1 C7 C1 -174.62(12) . . . . ?
N2 N1 C7 C8 5.71(16) . . . . ?
N2 C16 C17 C18 177.87(13) . . . . ?
N2 C16 C21 C20 -178.36(13) . . . . ?
N3 C8 C9 O1 -47.6(2) . . . . ?
N3 C8 C9 N2 135.84(12) . . . . ?
N3 C8 C10 C11 48.13(18) . . . . ?
N3 C8 C10 C15 -133.53(16) . . . . ?
C1 C2 C3 C4 -0.2(2) . . . . ?
C1 C7 C8 N3 48.2(2) . . . . ?
C1 C7 C8 C9 169.10(14) . . . . ?
C1 C7 C8 C10 -78.44(18) . . . . ?
C2 C1 C6 C5 1.2(2) . . . . ?
C2 C1 C7 N1 -173.99(14) . . . . ?
C2 C1 C7 C8 5.6(2) . . . . ?
C2 C3 C4 C5 0.7(3) . . . . ?
C3 C4 C5 C6 -0.2(3) . . . . ?
C4 C5 C6 C1 -0.7(3) . . . . ?
C6 C1 C2 C3 -0.7(2) . . . . ?
C6 C1 C7 N1 6.3(2) . . . . ?
C6 C1 C7 C8 -174.08(14) . . . . ?
C7 N1 N2 C9 3.41(17) . . . . ?
C7 N1 N2 C16 -178.26(12) . . . . ?
C7 C1 C2 C3 179.59(14) . . . . ?
C7 C1 C6 C5 -179.13(15) . . . . ?
C7 C8 C9 O1 -171.22(14) . . . . ?
C7 C8 C9 N2 12.24(14) . . . . ?
C7 C8 C10 C11 178.32(14) . . . . ?
C7 C8 C10 C15 -3.3(2) . . . . ?
C8 N3 C22 O2 0.5(2) . . . . ?
C8 N3 C22 O3 -179.65(14) . . . . ?
C8 C10 C11 C12 -179.91(15) . . . . ?
C8 C10 C15 C14 -179.89(16) . . . . ?
C9 N2 C16 C17 -146.43(15) . . . . ?
C9 N2 C16 C21 32.3(2) . . . . ?
C9 C8 C10 C11 -73.26(17) . . . . ?
C9 C8 C10 C15 105.08(17) . . . . ?
C10 C8 C9 O1 71.82(18) . . . . ?
C10 C8 C9 N2 -104.73(13) . . . . ?
C10 C11 C12 C13 -0.9(3) . . . . ?
C11 C10 C15 C14 -1.6(3) . . . . ?
C11 C12 C13 C14 -0.1(3) . . . . ?
C12 C13 C14 C15 0.2(3) . . . . ?
C13 C14 C15 C10 0.6(3) . . . . ?
C15 C10 C11 C12 1.7(3) . . . . ?
C16 N2 C9 O1 -5.1(3) . . . . ?
C16 N2 C9 C8 171.43(13) . . . . ?
C16 C17 C18 C19 0.7(2) . . . . ?
C17 C16 C21 C20 0.4(2) . . . . ?
C17 C18 C19 C20 0.0(2) . . . . ?
C18 C19 C20 C21 -0.5(2) . . . . ?
C19 C20 C21 C16 0.4(2) . . . . ?
C21 C16 C17 C18 -0.9(2) . . . . ?
C22 O2 C23 C24 -174.55(15) . . . . ?
C22 N3 C8 C7 59.1(2) . . . . ?
C22 N3 C8 C9 -54.98(18) . . . . ?
C22 N3 C8 C10 -172.75(13) . . . . ?
C23 O2 C22 O3 -3.3(2) . . . . ?
C23 O2 C22 N3 176.59(13) . . . . ?
